data_9011489
loop_
_publ_author_name
'Brownstein, S.'
'Han, N. F.'
'Gabe, E.'
'LePage, Y.'

_publ_section_title
;
 A redetermination of the crystal structure of cupric chloride dihydrate
;
_journal_name_full 'Zeitschrift fur Kristallographie'
_journal_page_first 13
_journal_page_last 15
_journal_paper_doi 10.1524/zkri.1989.189.1-2.13
_journal_volume 189
_journal_year 1989
_chemical_compound_source Synthetic
_chemical_formula_sum 'Cl2 Cu H4 O2'
_chemical_name_mineral Eriochalcite
_space_group_IT_number 53
_symmetry_space_group_name_Hall '-P 2ab 2ab'
_symmetry_space_group_name_H-M 'P b m n'
_cell_angle_alpha 90
_cell_angle_beta 90
_cell_angle_gamma 90
_cell_length_a 7.4141
_cell_length_b 8.0886
_cell_length_c 3.7458
_cell_formula_units_Z 2
_cell_volume 224.634
_database_code_amcsd 0010986
_exptl_crystal_density_diffrn 2.520
_cod_original_formula_sum 'Cu Cl2 O2 H4'
_cod_database_code 9011489

loop_
_space_group_symop_operation_xyz
x,y,z
1/2+x,1/2+y,-z
1/2-x,1/2-y,z
x,-y,z
-x,y,-z
1/2-x,1/2+y,z
1/2+x,1/2-y,-z
-x,-y,-z

loop_
_atom_site_label
_atom_site_fract_x
_atom_site_fract_y
_atom_site_fract_z
_atom_site_U_iso_or_equiv
Cu 0.00000 0.00000 0.00000 0.02115
Cl 0.23998 0.00000 0.37980 0.02267
O 0.00000 0.24020 0.00000 0.03192
H 0.09900 0.27500 0.06400 0.06839

loop_
_cod_related_entry_id
_cod_related_entry_database
_cod_related_entry_code
1 AMCSD 0010986
